data_9004162
loop_
_publ_author_name
'Grundy, H. D.'
'Hassan, I.'

_publ_section_title
;
 The crystal structure of a carbonate-rich cancrinite
 Note: Si-y coordinate changed to match reported bond lengths
;
_journal_name_full 'The Canadian Mineralogist'
_journal_page_first 239
_journal_page_last 251
_journal_volume 20
_journal_year 1982
_chemical_formula_sum 'C0.76 H0.99 Al3 Ca0.75 Na3.01 O15.27 Si3'
_chemical_name_mineral Cancrinite
_space_group_IT_number 173
_symmetry_space_group_name_Hall 'P 6c'
_symmetry_space_group_name_H-M 'P 63'
_cell_angle_alpha 90
_cell_angle_beta 90
_cell_angle_gamma 120
_cell_formula_units_Z 2
_cell_length_a 12.590
_cell_length_b 12.590
_cell_length_c 5.117
_cell_volume 702.421
_database_code_amcsd 0005185
_exptl_crystal_density_diffrn 2.453
_cod_original_formula_sum 'Na3.01 Ca.75 Si3 Al3 O15.27 C.76 H.99'
_cod_database_code 9004162

loop_
_space_group_symop_operation_xyz
x,y,z
x-y,x,1/2+z
-y,x-y,z
-x,-y,1/2+z
-x+y,-x,z
y,-x+y,1/2+z

loop_
_atom_site_aniso_label
_atom_site_aniso_U_11
_atom_site_aniso_U_22
_atom_site_aniso_U_33
_atom_site_aniso_U_12
_atom_site_aniso_U_13
_atom_site_aniso_U_23
Na1 0.03120 0.03120 0.08490 0.01560 0.00000 0.00000
Na2 0.01140 0.01790 0.02710 0.00940 -0.00180 -0.00120
Ca2 0.01140 0.01790 0.02710 0.00940 -0.00180 -0.00120
Si 0.00650 0.00780 0.00650 0.00390 0.00020 0.00030
Al 0.00720 0.00860 0.00700 0.00430 0.00000 0.00060
O1 0.01130 0.02180 0.01100 0.01130 0.00050 0.00170
O2 0.02210 0.01150 0.02680 0.01130 0.00140 0.00120
O3 0.01150 0.02200 0.00990 0.00910 0.00350 0.00450
O4 0.01590 0.02250 0.00910 0.01330 0.00130 0.00450
O51 0.01240 0.01270 0.08010 0.00550 0.00000 0.00420
O52 0.01470 0.01440 0.10040 0.00860 0.00050 -0.00830
O-H6 0.09820 0.10730 0.03320 0.07140 -0.00490 -0.00530
C1 0.02070 0.02070 0.06190 0.01030 0.00000 0.00000
C2 0.01120 0.01120 0.14110 0.00560 0.00000 0.00000

loop_
_atom_site_label
_atom_site_fract_x
_atom_site_fract_y
_atom_site_fract_z
_atom_site_occupancy
_atom_site_type_symbol
_atom_site_attached_hydrogens
Na1 0.66667 0.33333 0.13390 1.00000 Na 0
Na2 0.12320 0.24900 0.29590 0.67000 Na 0
Ca2 0.12320 0.24900 0.29590 0.25000 Ca 0
Si 0.32770 0.41030 0.75000 1.00000 Si 0
Al 0.07520 0.41250 0.75100 1.00000 Al 0
O1 0.20270 0.40430 0.65740 1.00000 O 0
O2 0.11310 0.56350 0.72810 1.00000 O 0
O3 0.02950 0.34870 0.06100 1.00000 O 0
O4 0.31310 0.35660 0.04390 1.00000 O 0
O51 0.05720 0.11630 0.67290 0.38000 O 0
O52 0.05870 0.11940 0.91340 0.38000 O 0
O-H6 0.62460 0.32430 0.68750 0.33000 O 1
C1 0.00000 0.00000 0.67290 0.38000 C 0
C2 0.00000 0.00000 0.91340 0.38000 C 0

loop_
_cod_changelog_entry_id
_cod_changelog_entry_author
_cod_changelog_entry_date
_cod_changelog_entry_text
1
;cod-tools version 3.8.0
Id: cif_guess_AMCSD_atom_types 9574 2023-05-10 09:00:05Z saulius
;
2023-05-10T18:48:43+03:00
;Derived atom types and hydrogen counts
from atom names that follow the AMCSD naming convention
(Wat == water, O-H == hydroxyl).
;
2
;cod-tools version 3.10.1
Id: cif_fix_AMCSD_aniso_labels 10200 2024-08-01 14:09:44Z saulius
;
2024-08-02T12:20:31+03:00
;Changed the following '_atom_site_aniso_label' values:
'OH6' -> 'O-H6'
;

loop_
_cod_related_entry_id
_cod_related_entry_database
_cod_related_entry_code
1 AMCSD 0005185
